data_8107321
loop_
_publ_author_name
'Eigner, V\'aclav'

_publ_section_title
;
 The crystal structure of
 2,2&#x2032;-(1,2-phenylenebis(methylene))bis(1,3-dimethylisothiouronium)
 bromide, C14H24Br2N4S2
;
_journal_issue 6
_journal_name_full 'Zeitschrift f\"ur Kristallographie - New Crystal Structures'
_journal_page_first 1155
_journal_page_last 1157
_journal_paper_doi 10.1515/ncrs-2022-0443
_journal_volume 237
_journal_year 2022
_chemical_absolute_configuration .
_chemical_formula_moiety 'C14 H24 N4 S2, 2(Br)'
_chemical_formula_sum 'C14 H24 Br2 N4 S2'
_chemical_formula_weight 472.3
_space_group_IT_number 2
_space_group_name_Hall '-P 1'
_space_group_name_H-M_alt 'P -1'
_symmetry_cell_setting triclinic
_symmetry_Int_Tables_number 2
_symmetry_space_group_name_Hall '-P 1'
_symmetry_space_group_name_H-M 'P -1'
_cell_angle_alpha 78.038(2)
_cell_angle_beta 84.8290(19)
_cell_angle_gamma 73.203(2)
_cell_formula_units_Z 2
_cell_length_a 8.1005(2)
_cell_length_b 9.8627(3)
_cell_length_c 12.5984(3)
_cell_measurement_reflns_used 10600
_cell_measurement_temperature 95.0(2)
_cell_measurement_theta_max 73.08
_cell_measurement_theta_min 3.58
_cell_volume 942.16(4)
_computing_cell_refinement 'CrysAlisPro 1.171.41.93a (Rigaku OD, 2020)'
_computing_data_collection 'CrysAlisPro 1.171.41.93a (Rigaku OD, 2020)'
_computing_data_reduction 'CrysAlisPro 1.171.41.93a (Rigaku OD, 2020)'
_diffrn_ambient_temperature 95
_diffrn_detector 'CCD plate'
_diffrn_detector_area_resol_mean 5.2027
_diffrn_measured_fraction_theta_full 0.98
_diffrn_measured_fraction_theta_max 0.98
_diffrn_measurement_device 'four-circle diffractometer'
_diffrn_measurement_device_type 'SuperNova, Dual, Cu at home/near, AtlasS2'
_diffrn_measurement_method '\w scans'
_diffrn_radiation_monochromator mirror
_diffrn_radiation_probe x-ray
_diffrn_radiation_source 'X-ray tube'
_diffrn_radiation_type 'Cu K\a'
_diffrn_radiation_wavelength 1.54184
_diffrn_reflns_av_R_equivalents 0.0209
_diffrn_reflns_av_unetI/netI 0.0145
_diffrn_reflns_limit_h_max 10
_diffrn_reflns_limit_h_min -10
_diffrn_reflns_limit_k_max 11
_diffrn_reflns_limit_k_min -12
_diffrn_reflns_limit_l_max 15
_diffrn_reflns_limit_l_min -15
_diffrn_reflns_number 13622
_diffrn_reflns_theta_full 73.29
_diffrn_reflns_theta_max 73.29
_diffrn_reflns_theta_min 3.59
_diffrn_source 'micro-focus sealed X-ray tube'
_exptl_absorpt_coefficient_mu 7.545
_exptl_absorpt_correction_T_max 0.681
_exptl_absorpt_correction_T_min 0.356
_exptl_absorpt_correction_type analytical
_exptl_absorpt_process_details
;
  CrysAlisPro 1.171.41.93a (Rigaku Oxford Diffraction, 2020)
  Analytical numeric absorption correction based on crystal shape
;
_exptl_crystal_colour colourless
_exptl_crystal_density_diffrn 1.6648
_exptl_crystal_description prism
_exptl_crystal_F_000 476
_exptl_crystal_size_max 0.192
_exptl_crystal_size_mid 0.103
_exptl_crystal_size_min 0.068
_refine_diff_density_max 0.21
_refine_diff_density_min -0.35
_refine_ls_extinction_coef 550(50)
_refine_ls_extinction_method 'B-C type 1 Gaussian isotropic (Becker & Coppens, 1974)'
_refine_ls_goodness_of_fit_gt 1.4522
_refine_ls_goodness_of_fit_ref 1.4433
_refine_ls_hydrogen_treatment mixed
_refine_ls_number_constraints 84
_refine_ls_number_parameters 212
_refine_ls_number_reflns 3705
_refine_ls_number_restraints 4
_refine_ls_R_factor_all 0.0173
_refine_ls_R_factor_gt 0.0162
_refine_ls_shift/su_max 0.0259
_refine_ls_shift/su_mean 0.0014
_refine_ls_structure_factor_coef Fsqd
_refine_ls_weighting_details w=1/(\s^2^(I)+0.0004I^2^)
_refine_ls_weighting_scheme sigma
_refine_ls_wR_factor_gt 0.0478
_refine_ls_wR_factor_ref 0.0486
_reflns_number_gt 3557
_reflns_number_total 3705
_reflns_threshold_expression I>3\s(I)
_cod_data_source_file suppl_j_ncrs-2022-0443_suppl.cif
_cod_data_source_block VE123
_cod_depositor_comments
;
The following automatic conversions were performed:

data item '_diffrn_radiation_probe' value 'X-ray' was changed to
'x-ray' in accordance with the built-in table derived from the CIF
Core dictionary named 'cif_core.dic' version 2.4.5 last updated on
2014-11-21.

Automatic conversion script
Id: cif_fix_values 8738 2021-04-28 16:35:53Z antanas 
;
_cod_database_code 8107321

loop_
_space_group_symop_id
_space_group_symop_operation_xyz
1 x,y,z
2 -x,-y,-z

loop_
_atom_site_label
_atom_site_type_symbol
_atom_site_fract_x
_atom_site_fract_y
_atom_site_fract_z
_atom_site_adp_type
_atom_site_U_iso_or_equiv
_atom_site_site_symmetry_multiplicity
_atom_site_occupancy
_atom_site_calc_flag
_atom_site_refinement_flags
_atom_site_disorder_assembly
_atom_site_disorder_group
Br1 Br 0.023826(17) 1.123364(14) 0.213988(10) Uani 0.01433(6) 2 1 d . . .
Br2 Br 0.501046(17) 0.750287(15) 0.455853(11) Uani 0.01591(6) 2 1 d . . .
S1 S 0.54877(4) 0.80954(4) 0.10636(3) Uani 0.01703(11) 2 1 d . . .
S2 S 0.07020(4) 0.67110(4) 0.36948(3) Uani 0.01512(10) 2 1 d . . .
N1 N 0.47263(15) 1.02130(13) 0.22356(9) Uani 0.0156(4) 2 1 d . . .
N2 N 0.75095(16) 0.94991(13) 0.15450(10) Uani 0.0160(4) 2 1 d . . .
N3 N 0.20975(16) 0.55630(13) 0.56482(9) Uani 0.0152(4) 2 1 d . . .
N4 N -0.00181(15) 0.77312(13) 0.54964(9) Uani 0.0150(4) 2 1 d . . .
C1 C 0.30681(17) 0.66432(15) 0.13806(11) Uani 0.0131(4) 2 1 d . . .
C2 C 0.26635(17) 0.55017(15) 0.21227(11) Uani 0.0134(4) 2 1 d . . .
C3 C 0.21590(18) 0.44618(15) 0.17318(11) Uani 0.0157(4) 2 1 d . . .
C4 C 0.20715(19) 0.45213(16) 0.06255(12) Uani 0.0178(4) 2 1 d . . .
C5 C 0.24846(19) 0.56467(17) -0.01089(11) Uani 0.0188(5) 2 1 d . . .
C6 C 0.29733(18) 0.66941(16) 0.02699(11) Uani 0.0164(4) 2 1 d . . .
C7 C 0.34833(18) 0.78653(15) 0.17565(11) Uani 0.0147(4) 2 1 d . . .
C8 C 0.59106(18) 0.93933(15) 0.16796(10) Uani 0.0139(4) 2 1 d . . .
C9 C 0.51350(19) 1.11475(16) 0.28734(12) Uani 0.0187(4) 2 1 d . . .
C10 C 0.88668(19) 0.86082(17) 0.09377(12) Uani 0.0215(5) 2 1 d . . .
C11 C 0.26640(18) 0.53923(15) 0.33384(11) Uani 0.0149(4) 2 1 d . . .
C12 C 0.09829(17) 0.66474(15) 0.50709(10) Uani 0.0136(4) 2 1 d . . .
C13 C 0.24203(18) 0.55265(16) 0.67732(11) Uani 0.0195(5) 2 1 d . . .
C14 C -0.12903(18) 0.89572(16) 0.48922(11) Uani 0.0172(4) 2 1 d . . .
H1c3 H 0.186591 0.368808 0.223851 Uiso 0.0188 2 1 d . . .
H1c4 H 0.172938 0.379301 0.037134 Uiso 0.0214 2 1 d . . .
H1c5 H 0.243208 0.569905 -0.087507 Uiso 0.0225 2 1 d . . .
H1c6 H 0.325228 0.74702 -0.024173 Uiso 0.0197 2 1 d . . .
H1c7 H 0.363621 0.762139 0.252638 Uiso 0.0176 2 1 d . . .
H2c7 H 0.257109 0.873641 0.156515 Uiso 0.0176 2 1 d . . .
H1c9 H 0.41296 1.155442 0.329034 Uiso 0.0225 2 1 d . . .
H2c9 H 0.604688 1.059285 0.335425 Uiso 0.0225 2 1 d . . .
H3c9 H 0.549692 1.190908 0.239461 Uiso 0.0225 2 1 d . . .
H1c10 H 0.989224 0.892117 0.089595 Uiso 0.0258 2 1 d . . .
H2c10 H 0.910796 0.761778 0.129982 Uiso 0.0258 2 1 d . . .
H3c10 H 0.849189 0.870047 0.021819 Uiso 0.0258 2 1 d . . .
H1c11 H 0.36545 0.563525 0.352131 Uiso 0.0179 2 1 d . . .
H2c11 H 0.263134 0.444132 0.369789 Uiso 0.0179 2 1 d . . .
H1c13 H 0.32723 0.464601 0.704663 Uiso 0.0234 2 1 d . . .
H2c13 H 0.283218 0.633381 0.681412 Uiso 0.0234 2 1 d . . .
H3c13 H 0.136933 0.557568 0.720074 Uiso 0.0234 2 1 d . . .
H1c14 H -0.176681 0.965984 0.534349 Uiso 0.0206 2 1 d . . .
H2c14 H -0.07417 0.938534 0.425631 Uiso 0.0206 2 1 d . . .
H3c14 H -0.219663 0.863048 0.468058 Uiso 0.0206 2 1 d . . .
H1n1 H 0.3683(9) 1.015(2) 0.2295(15) Uiso 0.0188 2 1 d . . .
H1n2 H 0.780(2) 1.0110(16) 0.1836(14) Uiso 0.0192 2 1 d . . .
H1n3 H 0.274(2) 0.4878(13) 0.5345(14) Uiso 0.0182 2 1 d . . .
H1n4 H 0.009(2) 0.779(2) 0.6157(5) Uiso 0.018 2 1 d . . .

loop_
_atom_site_aniso_label
_atom_site_aniso_type_symbol
_atom_site_aniso_U_11
_atom_site_aniso_U_22
_atom_site_aniso_U_33
_atom_site_aniso_U_12
_atom_site_aniso_U_13
_atom_site_aniso_U_23
Br1 Br 0.01534(9) 0.01374(9) 0.01448(8) -0.00322(6) -0.00030(5) -0.00520(6)
Br2 Br 0.01784(9) 0.01331(9) 0.01709(8) -0.00358(6) -0.00381(6) -0.00367(6)
S1 S 0.01820(17) 0.01910(17) 0.01830(15) -0.00953(13) 0.00531(12) -0.00989(13)
S2 S 0.01447(16) 0.01860(17) 0.01207(14) -0.00280(13) -0.00101(11) -0.00471(12)
N1 N 0.0155(5) 0.0154(6) 0.0177(5) -0.0050(5) -0.0004(4) -0.0057(5)
N2 N 0.0150(6) 0.0168(6) 0.0185(5) -0.0051(5) -0.0009(4) -0.0074(5)
N3 N 0.0178(6) 0.0146(6) 0.0127(5) -0.0031(5) 0.0013(4) -0.0041(4)
N4 N 0.0156(5) 0.0169(6) 0.0120(5) -0.0029(5) -0.0009(4) -0.0037(4)
C1 C 0.0111(6) 0.0120(6) 0.0161(6) -0.0016(5) 0.0001(5) -0.0046(5)
C2 C 0.0118(6) 0.0126(6) 0.0148(6) -0.0005(5) -0.0009(5) -0.0042(5)
C3 C 0.0144(6) 0.0128(6) 0.0195(6) -0.0026(5) 0.0004(5) -0.0041(5)
C4 C 0.0166(6) 0.0166(7) 0.0231(7) -0.0039(5) -0.0027(5) -0.0100(6)
C5 C 0.0197(7) 0.0220(7) 0.0147(6) -0.0023(6) -0.0024(5) -0.0078(5)
C6 C 0.0166(6) 0.0172(7) 0.0152(6) -0.0043(5) 0.0001(5) -0.0035(5)
C7 C 0.0139(6) 0.0150(7) 0.0170(6) -0.0057(5) 0.0025(5) -0.0060(5)
C8 C 0.0185(6) 0.0117(6) 0.0112(5) -0.0045(5) -0.0010(5) -0.0010(5)
C9 C 0.0208(7) 0.0158(7) 0.0205(6) -0.0029(6) -0.0018(5) -0.0080(5)
C10 C 0.0143(7) 0.0252(8) 0.0275(7) -0.0052(6) 0.0021(6) -0.0124(6)
C11 C 0.0161(6) 0.0138(6) 0.0141(6) -0.0023(5) -0.0004(5) -0.0038(5)
C12 C 0.0143(6) 0.0163(7) 0.0126(6) -0.0078(5) 0.0009(5) -0.0037(5)
C13 C 0.0211(7) 0.0208(8) 0.0135(6) -0.0003(6) -0.0023(5) -0.0032(5)
C14 C 0.0162(7) 0.0162(7) 0.0179(6) -0.0027(5) -0.0016(5) -0.0029(5)

loop_
_atom_type_symbol
_atom_type_scat_dispersion_real
_atom_type_scat_dispersion_imag
_atom_type_scat_source
C 0.0181 0.0091 'International Tables Vol C tables 4.2.6.8 and 6.1.1.1'
H 0.0000 0.0000 'International Tables Vol C tables 4.2.6.8 and 6.1.1.1'
Br -0.6763 1.2805 'International Tables Vol C tables 4.2.6.8 and 6.1.1.1'
N 0.0311 0.0180 'International Tables Vol C tables 4.2.6.8 and 6.1.1.1'
S 0.3331 0.5567 'International Tables Vol C tables 4.2.6.8 and 6.1.1.1'

loop_
_geom_angle_atom_site_label_1
_geom_angle_atom_site_label_2
_geom_angle_atom_site_label_3
_geom_angle_site_symmetry_1
_geom_angle_site_symmetry_2
_geom_angle_site_symmetry_3
_geom_angle
C7 S1 C8 . . . 102.36(7)
C11 S2 C12 . . . 102.10(6)
C8 N1 C9 . . . 122.47(13)
C8 N1 H1n1 . . . 120.7(14)
C9 N1 H1n1 . . . 116.5(14)
C8 N2 C10 . . . 123.79(15)
C8 N2 H1n2 . . . 119.6(12)
C10 N2 H1n2 . . . 116.6(12)
C12 N3 C13 . . . 122.52(12)
C12 N3 H1n3 . . . 119.8(11)
C13 N3 H1n3 . . . 117.5(11)
C12 N4 C14 . . . 124.30(12)
C12 N4 H1n4 . . . 120.8(11)
C14 N4 H1n4 . . . 114.7(11)
C2 C1 C6 . . . 118.89(15)
C2 C1 C7 . . . 121.52(13)
C6 C1 C7 . . . 119.45(12)
C1 C2 C3 . . . 119.15(13)
C1 C2 C11 . . . 122.46(14)
C3 C2 C11 . . . 118.32(12)
C2 C3 C4 . . . 121.50(13)
C2 C3 H1c3 . . . 119.25
C4 C3 H1c3 . . . 119.25
C3 C4 C5 . . . 119.30(16)
C3 C4 H1c4 . . . 120.35
C5 C4 H1c4 . . . 120.35
C4 C5 C6 . . . 119.74(14)
C4 C5 H1c5 . . . 120.13
C6 C5 H1c5 . . . 120.13
C1 C6 C5 . . . 121.42(13)
C1 C6 H1c6 . . . 119.29
C5 C6 H1c6 . . . 119.29
S1 C7 C1 . . . 107.74(9)
S1 C7 H1c7 . . . 109.47
S1 C7 H2c7 . . . 109.47
C1 C7 H1c7 . . . 109.47
C1 C7 H2c7 . . . 109.47
H1c7 C7 H2c7 . . . 111.15
S1 C8 N1 . . . 122.70(13)
S1 C8 N2 . . . 115.36(10)
N1 C8 N2 . . . 121.94(15)
N1 C9 H1c9 . . . 109.47
N1 C9 H2c9 . . . 109.47
N1 C9 H3c9 . . . 109.47
H1c9 C9 H2c9 . . . 109.47
H1c9 C9 H3c9 . . . 109.47
H2c9 C9 H3c9 . . . 109.47
N2 C10 H1c10 . . . 109.47
N2 C10 H2c10 . . . 109.47
N2 C10 H3c10 . . . 109.47
H1c10 C10 H2c10 . . . 109.47
H1c10 C10 H3c10 . . . 109.47
H2c10 C10 H3c10 . . . 109.47
S2 C11 C2 . . . 106.39(8)
S2 C11 H1c11 . . . 109.47
S2 C11 H2c11 . . . 109.47
C2 C11 H1c11 . . . 109.47
C2 C11 H2c11 . . . 109.47
H1c11 C11 H2c11 . . . 112.39
S2 C12 N3 . . . 121.63(11)
S2 C12 N4 . . . 116.22(9)
N3 C12 N4 . . . 122.13(13)
N3 C13 H1c13 . . . 109.47
N3 C13 H2c13 . . . 109.47
N3 C13 H3c13 . . . 109.47
H1c13 C13 H2c13 . . . 109.47
H1c13 C13 H3c13 . . . 109.47
H2c13 C13 H3c13 . . . 109.47
N4 C14 H1c14 . . . 109.47
N4 C14 H2c14 . . . 109.47
N4 C14 H3c14 . . . 109.47
H1c14 C14 H2c14 . . . 109.47
H1c14 C14 H3c14 . . . 109.47
H2c14 C14 H3c14 . . . 109.47

loop_
_geom_bond_atom_site_label_1
_geom_bond_atom_site_label_2
_geom_bond_site_symmetry_1
_geom_bond_site_symmetry_2
_geom_bond_distance
S1 C7 . . 1.8236(15)
S1 C8 . . 1.7525(17)
S2 C11 . . 1.8270(13)
S2 C12 . . 1.7548(14)
N1 C8 . . 1.3153(17)
N1 C9 . . 1.462(2)
N1 H1n1 . . 0.860(10)
N2 C8 . . 1.322(2)
N2 C10 . . 1.4612(19)
N2 H1n2 . . 0.86(2)
N3 C12 . . 1.3137(16)
N3 C13 . . 1.4555(19)
N3 H1n3 . . 0.860(14)
N4 C12 . . 1.3212(18)
N4 C14 . . 1.4640(16)
N4 H1n4 . . 0.860(10)
C1 C2 . . 1.4038(19)
C1 C6 . . 1.398(2)
C1 C7 . . 1.513(2)
C2 C3 . . 1.396(2)
C2 C11 . . 1.5129(19)
C3 C4 . . 1.390(2)
C3 H1c3 . . 0.96
C4 C5 . . 1.390(2)
C4 H1c4 . . 0.96
C5 C6 . . 1.388(3)
C5 H1c5 . . 0.96
C6 H1c6 . . 0.96
C7 H1c7 . . 0.96
C7 H2c7 . . 0.96
C9 H1c9 . . 0.96
C9 H2c9 . . 0.96
C9 H3c9 . . 0.96
C10 H1c10 . . 0.96
C10 H2c10 . . 0.96
C10 H3c10 . . 0.96
C11 H1c11 . . 0.96
C11 H2c11 . . 0.96
C13 H1c13 . . 0.96
C13 H2c13 . . 0.96
C13 H3c13 . . 0.96
C14 H1c14 . . 0.96
C14 H2c14 . . 0.96
C14 H3c14 . . 0.96

loop_
_geom_hbond_atom_site_label_D
_geom_hbond_atom_site_label_H
_geom_hbond_atom_site_label_A
_geom_hbond_site_symmetry_D
_geom_hbond_site_symmetry_H
_geom_hbond_site_symmetry_A
_geom_hbond_distance_DH
_geom_hbond_distance_HA
_geom_hbond_distance_DA
_geom_hbond_angle_DHA
N1 H1n1 Br1 . . . 0.860(10) 2.693(7) 3.4869(12) 154.1(16)
N2 H1n2 Br1 . . 1_655 0.86(2) 2.62(2) 3.3748(15) 147.2(15)
N3 H1n3 Br2 . . 2_666 0.860(14) 2.511(12) 3.2896(12) 151.0(14)
N4 H1n4 Br1 . . 2_576 0.860(10) 2.492(12) 3.3168(13) 160.9(15)
C7 H1c7 Br2 . . . 0.96 2.85 3.7588(15) 158
C7 H2c7 Br1 . . . 0.96 2.82 3.6835(13) 150
C10 H3c10 Br1 . . 2_675 0.96 3.05 3.8589(15) 143
C11 H1c11 Br2 . . . 0.96 2.96 3.8011(17) 148
C11 H2c11 Br2 . . 2_666 0.96 3.01 3.6574(12) 126
C14 H3c14 Br2 . . 1_455 0.96 2.82 3.7649(17) 167

loop_
_geom_torsion_atom_site_label_1
_geom_torsion_atom_site_label_2
_geom_torsion_atom_site_label_3
_geom_torsion_atom_site_label_4
_geom_torsion_site_symmetry_1
_geom_torsion_site_symmetry_2
_geom_torsion_site_symmetry_3
_geom_torsion_site_symmetry_4
_geom_torsion
C6 C1 C7 S1 . . . . -54.26(16)
C1 C7 S1 C8 . . . . -174.07(9)
C7 S1 C8 N1 . . . . -17.34(13)
C7 S1 C8 N2 . . . . 162.87(11)
C3 C2 C11 S2 . . . . -101.27(13)
C2 C11 S2 C12 . . . . -172.82(10)
C11 S2 C12 N3 . . . . -17.68(14)
C11 S2 C12 N4 . . . . 163.94(11)

loop_
_restr_distance_atom_site_label_1
_restr_distance_site_symmetry_1
_restr_distance_atom_site_label_2
_restr_distance_site_symmetry_2
_restr_distance_target
_restr_distance_target_weight_param
H1n1 . N1 . 0.86 0.001
H1n2 . N2 . 0.86 0.001
H1n3 . N3 . 0.86 0.001
H1n4 . N4 . 0.86 0.001
